data_1515749
loop_
_publ_author_name
'Choi, Jaewon'
'Park, So Yeon'
'Yang, Hye Yun'
'Kim, Hae Jin'
'Ihm, Kyuwook'
'Nam, Jeong Ho'
'Ahn, Joung Real'
'Son, Seung Uk'

_publ_section_title
;
 Submicro-polymer particles bearing imidazoline-2-selenone: dual mode
 adsorbents with color-sensing for halogens and mercury ions
;
_journal_issue 11
_journal_name_full 'Polymer Chemistry'
_journal_page_first 2512
_journal_paper_doi 10.1039/c1py00260k
_journal_volume 2
_journal_year 2011
_chemical_formula_moiety 'C11 H12 Cl2 Hg N2 Se'
_chemical_formula_sum 'C11 H12 Cl2 Hg N2 Se'
_chemical_formula_weight 522.68
_chemical_name_systematic
;
?
;
_space_group_IT_number 14
_symmetry_cell_setting monoclinic
_symmetry_space_group_name_Hall '-P 2ybc'
_symmetry_space_group_name_H-M 'P 1 21/c 1'
_atom_sites_solution_hydrogens geom
_atom_sites_solution_primary direct
_atom_sites_solution_secondary difmap
_audit_creation_method SHELXL-97
_cell_angle_alpha 90.00
_cell_angle_beta 111.088(17)
_cell_angle_gamma 90.00
_cell_formula_units_Z 4
_cell_length_a 8.858(4)
_cell_length_b 16.147(8)
_cell_length_c 10.691(4)
_cell_measurement_temperature 293(2)
_cell_volume 1426.7(11)
_computing_cell_refinement 'Bruker XSCANS'
_computing_data_collection 'Bruker XSCANS'
_computing_data_reduction 'Bruker SHELXTL'
_computing_molecular_graphics 'Bruker SHELXTL'
_computing_publication_material 'Bruker SHELXTL'
_computing_structure_refinement 'Bruker SHELXTL'
_computing_structure_solution 'Bruker SHELXTL'
_diffrn_ambient_temperature 293(2)
_diffrn_measured_fraction_theta_full 0.973
_diffrn_measured_fraction_theta_max 0.973
_diffrn_measurement_device_type 'Bruker P4'
_diffrn_measurement_method '\w scans'
_diffrn_radiation_monochromator graphite
_diffrn_radiation_source 'sealed tube'
_diffrn_radiation_type MoK\a
_diffrn_radiation_wavelength 0.71073
_diffrn_reflns_av_R_equivalents 0.1355
_diffrn_reflns_av_sigmaI/netI 0.1992
_diffrn_reflns_limit_h_max 10
_diffrn_reflns_limit_h_min -11
_diffrn_reflns_limit_k_max 21
_diffrn_reflns_limit_k_min -16
_diffrn_reflns_limit_l_max 11
_diffrn_reflns_limit_l_min -14
_diffrn_reflns_number 11859
_diffrn_reflns_theta_full 28.43
_diffrn_reflns_theta_max 28.43
_diffrn_reflns_theta_min 2.46
_exptl_absorpt_coefficient_mu 13.692
_exptl_absorpt_correction_T_max 0.2332
_exptl_absorpt_correction_T_min 0.1704
_exptl_absorpt_correction_type multi-scan
_exptl_crystal_colour Colorless
_exptl_crystal_density_diffrn 2.433
_exptl_crystal_density_method 'not measured'
_exptl_crystal_description BLOCK
_exptl_crystal_F_000 960
_exptl_crystal_size_max 0.20
_exptl_crystal_size_mid 0.20
_exptl_crystal_size_min 0.15
_refine_diff_density_max 2.203
_refine_diff_density_min -1.272
_refine_diff_density_rms 0.235
_refine_ls_extinction_coef 0.0006(2)
_refine_ls_extinction_expression Fc^*^=kFc[1+0.001xFc^2^\l^3^/sin(2\q)]^-1/4^
_refine_ls_extinction_method SHELXL
_refine_ls_goodness_of_fit_ref 0.910
_refine_ls_hydrogen_treatment constr
_refine_ls_matrix_type full
_refine_ls_number_parameters 155
_refine_ls_number_reflns 3498
_refine_ls_number_restraints 0
_refine_ls_restrained_S_all 0.910
_refine_ls_R_factor_all 0.1522
_refine_ls_R_factor_gt 0.0536
_refine_ls_shift/su_max 0.000
_refine_ls_shift/su_mean 0.000
_refine_ls_structure_factor_coef Fsqd
_refine_ls_weighting_details 'calc w=1/[\s^2^(Fo^2^)+(0.0000P)^2^+0.0000P] where P=(Fo^2^+2Fc^2^)/3'
_refine_ls_weighting_scheme calc
_refine_ls_wR_factor_gt 0.1052
_refine_ls_wR_factor_ref 0.1355
_reflns_number_gt 1742
_reflns_number_total 3498
_reflns_threshold_expression >2sigma(I)
_cod_data_source_file c1py00260k.txt
_cod_data_source_block cjwp21c
_cod_depositor_comments
;
The following automatic conversions were performed:

'_symmetry_cell_setting' value 'Monoclinic' changed to 'monoclinic'
according to
/usr/data/users/saulius/automatic-downloads/retrospective/RSC/lib/dictionaries/cif_core.dic
dictionary named 'cif_core.dic' version 2.4.2 from 2011-04-26.

Automatic conversion script
Id: cif_fix_values 2281 2013-09-26 08:29:07Z andrius 
;
_cod_original_cell_volume 1426.8(10)
_cod_original_sg_symbol_H-M 'P2(1)/c '
_cod_database_code 1515749

loop_
_symmetry_equiv_pos_as_xyz
'x, y, z'
'-x, y+1/2, -z+1/2'
'-x, -y, -z'
'x, -y-1/2, z-1/2'

loop_
_atom_site_label
_atom_site_type_symbol
_atom_site_fract_x
_atom_site_fract_y
_atom_site_fract_z
_atom_site_U_iso_or_equiv
_atom_site_adp_type
_atom_site_occupancy
_atom_site_symmetry_multiplicity
_atom_site_calc_flag
_atom_site_refinement_flags
C1 C 0.3607(11) 0.5096(6) 0.7797(9) 0.035(2) Uani 1 1 d .
C2 C 0.1270(13) 0.5761(6) 0.7041(11) 0.045(3) Uani 1 1 d .
H2 H 0.0164 0.5868 0.6689 0.054 Uiso 1 1 calc R
C3 C 0.2452(14) 0.6311(7) 0.7427(10) 0.045(3) Uani 1 1 d .
H3 H 0.2325 0.6883 0.7397 0.054 Uiso 1 1 calc R
C4 C 0.5494(14) 0.6312(8) 0.8366(12) 0.067(3) Uani 1 1 d .
H4A H 0.5350 0.6902 0.8303 0.100 Uiso 1 1 calc R
H4B H 0.6104 0.6140 0.7829 0.100 Uiso 1 1 calc R
H4C H 0.6067 0.6160 0.9284 0.100 Uiso 1 1 calc R
C5 C 0.1173(14) 0.4208(6) 0.6925(11) 0.045(3) Uani 1 1 d .
H5A H 0.1795 0.3842 0.6575 0.054 Uiso 1 1 calc R
H5B H 0.0137 0.4302 0.6214 0.054 Uiso 1 1 calc R
C6 C 0.0882(11) 0.3778(6) 0.8066(9) 0.036(2) Uani 1 1 d .
C7 C 0.1566(13) 0.3005(6) 0.8501(11) 0.056(3) Uani 1 1 d .
H7 H 0.2250 0.2760 0.8121 0.067 Uiso 1 1 calc R
C8 C 0.1214(17) 0.2605(8) 0.9509(13) 0.069(4) Uani 1 1 d .
H8 H 0.1671 0.2090 0.9804 0.083 Uiso 1 1 calc R
C9 C 0.0232(15) 0.2943(9) 1.0069(13) 0.073(4) Uani 1 1 d .
H9 H -0.0001 0.2655 1.0731 0.087 Uiso 1 1 calc R
C10 C -0.0438(15) 0.3714(9) 0.9674(12) 0.067(4) Uani 1 1 d .
H10 H -0.1109 0.3957 1.0068 0.081 Uiso 1 1 calc R
C11 C -0.0075(15) 0.4118(7) 0.8664(10) 0.051(3) Uani 1 1 d .
H11 H -0.0509 0.4641 0.8393 0.061 Uiso 1 1 calc R
N1 N 0.3885(11) 0.5899(5) 0.7875(8) 0.046(2) Uani 1 1 d .
N2 N 0.2018(10) 0.4993(5) 0.7269(8) 0.041(2) Uani 1 1 d .
Cl1 Cl 0.7067(3) 0.53794(17) 0.5659(3) 0.0574(8) Uani 1 1 d .
Cl2 Cl 0.6476(5) 0.2960(2) 0.5163(3) 0.0813(11) Uani 1 1 d .
Se1 Se 0.51696(15) 0.42581(8) 0.83822(12) 0.0599(4) Uani 1 1 d .
Hg1 Hg 0.56394(5) 0.40432(3) 0.62458(5) 0.0548(2) Uani 1 1 d .

loop_
_atom_site_aniso_label
_atom_site_aniso_U_11
_atom_site_aniso_U_22
_atom_site_aniso_U_33
_atom_site_aniso_U_23
_atom_site_aniso_U_13
_atom_site_aniso_U_12
C1 0.035(5) 0.048(6) 0.024(5) -0.008(4) 0.014(4) 0.000(4)
C2 0.036(6) 0.054(7) 0.042(6) -0.004(5) 0.011(5) 0.005(5)
C3 0.054(7) 0.043(6) 0.041(6) 0.001(5) 0.019(5) 0.009(5)
C4 0.056(8) 0.088(9) 0.065(8) -0.005(7) 0.032(7) -0.030(7)
C5 0.051(6) 0.042(6) 0.040(6) 0.000(5) 0.015(5) -0.006(5)
C6 0.027(5) 0.047(6) 0.032(5) -0.005(5) 0.009(4) -0.001(4)
C7 0.055(7) 0.044(7) 0.059(7) 0.003(6) 0.011(6) -0.015(5)
C8 0.069(9) 0.054(8) 0.069(9) 0.017(7) 0.006(8) -0.019(6)
C9 0.042(7) 0.101(11) 0.067(9) 0.033(8) 0.011(7) -0.021(7)
C10 0.051(8) 0.106(10) 0.045(7) 0.029(7) 0.018(6) 0.007(7)
C11 0.062(7) 0.055(7) 0.034(6) 0.009(5) 0.014(6) 0.016(5)
N1 0.048(5) 0.057(6) 0.039(5) -0.005(4) 0.023(4) -0.011(4)
N2 0.040(5) 0.052(5) 0.032(5) 0.004(4) 0.013(4) -0.001(4)
Cl1 0.0356(14) 0.0700(18) 0.0615(18) 0.0188(15) 0.0111(14) -0.0052(13)
Cl2 0.117(3) 0.068(2) 0.079(2) 0.0173(18) 0.058(2) 0.0378(19)
Se1 0.0515(7) 0.0833(9) 0.0479(7) 0.0227(6) 0.0215(6) 0.0244(6)
Hg1 0.0506(3) 0.0585(4) 0.0643(4) 0.0048(2) 0.0315(2) 0.0087(2)

loop_
_atom_type_symbol
_atom_type_description
_atom_type_scat_dispersion_real
_atom_type_scat_dispersion_imag
_atom_type_scat_source
C C 0.0033 0.0016 'International Tables Vol C Tables 4.2.6.8 and 6.1.1.4'
H H 0.0000 0.0000 'International Tables Vol C Tables 4.2.6.8 and 6.1.1.4'
N N 0.0061 0.0033 'International Tables Vol C Tables 4.2.6.8 and 6.1.1.4'
Cl Cl 0.1484 0.1585 'International Tables Vol C Tables 4.2.6.8 and 6.1.1.4'
Se Se -0.0929 2.2259 'International Tables Vol C Tables 4.2.6.8 and 6.1.1.4'
Hg Hg -2.3894 9.2266 'International Tables Vol C Tables 4.2.6.8 and 6.1.1.4'

loop_
_geom_angle_atom_site_label_1
_geom_angle_atom_site_label_2
_geom_angle_atom_site_label_3
_geom_angle
_geom_angle_site_symmetry_3
N1 C1 N2 107.3(8) .
N1 C1 Se1 126.2(7) .
N2 C1 Se1 126.5(7) .
C3 C2 N2 105.8(9) .
C2 C3 N1 108.5(9) .
N2 C5 C6 114.9(9) .
C11 C6 C7 118.6(11) .
C11 C6 C5 121.1(9) .
C7 C6 C5 120.2(10) .
C8 C7 C6 119.0(13) .
C9 C8 C7 121.6(13) .
C8 C9 C10 120.6(13) .
C9 C10 C11 117.7(13) .
C6 C11 C10 122.5(11) .
C1 N1 C3 109.3(9) .
C1 N1 C4 126.6(10) .
C3 N1 C4 124.1(10) .
C1 N2 C2 109.2(8) .
C1 N2 C5 126.2(9) .
C2 N2 C5 124.6(9) .
Hg1 Cl1 Hg1 95.09(9) 3_666
C1 Se1 Hg1 98.1(3) .
Cl2 Hg1 Se1 137.69(9) .
Cl2 Hg1 Cl1 102.90(13) .
Se1 Hg1 Cl1 110.52(8) .
Cl2 Hg1 Cl1 103.72(11) 3_666
Se1 Hg1 Cl1 104.38(8) 3_666
Cl1 Hg1 Cl1 84.91(9) 3_666

loop_
_geom_bond_atom_site_label_1
_geom_bond_atom_site_label_2
_geom_bond_distance
_geom_bond_site_symmetry_2
C1 N1 1.317(11) .
C1 N2 1.326(12) .
C1 Se1 1.874(9) .
C2 C3 1.321(15) .
C2 N2 1.387(12) .
C3 N1 1.359(13) .
C4 N1 1.488(13) .
C5 N2 1.450(12) .
C5 C6 1.504(15) .
C6 C11 1.348(15) .
C6 C7 1.393(14) .
C7 C8 1.384(17) .
C8 C9 1.337(19) .
C9 C10 1.378(18) .
C10 C11 1.394(16) .
Cl1 Hg1 2.687(3) .
Cl1 Hg1 2.693(3) 3_666
Cl2 Hg1 2.359(3) .
Se1 Hg1 2.4889(16) .
Hg1 Cl1 2.693(3) 3_666
